data_7119859
loop_
_publ_author_name
'Lakshmi, Vellanki'
'Haketa, Yohei'
'Yamakado, Ryohei'
'Yasuda, Nobuhiro'
'Maeda, Hiromitsu'

_publ_section_title
;
 Dimension-controlled assemblies of anion-responsive \p-electronic systems
 bearing aryl substituents with fan-shaped geometries.
;
_journal_issue 27
_journal_name_full 'Chemical communications (Cambridge, England)'
_journal_page_first 3834
_journal_page_last 3837
_journal_paper_doi 10.1039/c7cc01551h
_journal_volume 53
_journal_year 2017
_chemical_formula_moiety '2(C15 H17 B F2 N2 O2), C12 H28 N, C6 H14, Cl'
_chemical_formula_sum 'C48 H76 B2 Cl F4 N5 O4'
_chemical_formula_weight 920.20
_space_group_crystal_system monoclinic
_space_group_IT_number 14
_space_group_name_Hall '-P 2ybc'
_space_group_name_H-M_alt 'P 1 21/c 1'
_symmetry_space_group_name_Hall '-P 2ybc'
_symmetry_space_group_name_H-M 'P 1 21/c 1'
_atom_sites_solution_hydrogens geom
_audit_creation_method SHELXL-2014/7
_audit_update_record
;
2017-02-21 deposited with the CCDC.
2017-03-17 downloaded from the CCDC.
;
_cell_angle_alpha 90
_cell_angle_beta 104.696(5)
_cell_angle_gamma 90
_cell_formula_units_Z 4
_cell_length_a 11.592(4)
_cell_length_b 29.363(9)
_cell_length_c 15.588(5)
_cell_measurement_reflns_used 2332
_cell_measurement_temperature 93(2)
_cell_measurement_theta_max 67.90
_cell_measurement_theta_min 25.70
_cell_volume 5132(3)
_computing_structure_refinement 'SHELXL-2014/7 (Sheldrick, 2014)'
_diffrn_ambient_temperature 93(2)
_diffrn_detector_area_resol_mean 5.8140
_diffrn_measured_fraction_theta_full 0.993
_diffrn_measured_fraction_theta_max 0.993
_diffrn_measurement_device_type 'Rigaku XtaLAB P200'
_diffrn_measurement_method \w
_diffrn_radiation_type CuK\a
_diffrn_radiation_wavelength 1.54187
_diffrn_reflns_av_R_equivalents 0.1087
_diffrn_reflns_av_unetI/netI 0.0723
_diffrn_reflns_Laue_measured_fraction_full 0.993
_diffrn_reflns_Laue_measured_fraction_max 0.993
_diffrn_reflns_limit_h_max 13
_diffrn_reflns_limit_h_min -13
_diffrn_reflns_limit_k_max 34
_diffrn_reflns_limit_k_min -25
_diffrn_reflns_limit_l_max 18
_diffrn_reflns_limit_l_min -18
_diffrn_reflns_number 63179
_diffrn_reflns_point_group_measured_fraction_full 0.993
_diffrn_reflns_point_group_measured_fraction_max 0.993
_diffrn_reflns_theta_full 65.999
_diffrn_reflns_theta_max 65.999
_diffrn_reflns_theta_min 6.601
_exptl_absorpt_coefficient_mu 1.150
_exptl_absorpt_correction_T_max 0.989
_exptl_absorpt_correction_T_min 0.933
_exptl_absorpt_correction_type multi-scan
_exptl_absorpt_process_details 'REQAB (Rigaku, 1998)'
_exptl_crystal_colour Yellow
_exptl_crystal_density_diffrn 1.191
_exptl_crystal_description Prism
_exptl_crystal_F_000 1976
_exptl_crystal_size_max 0.060
_exptl_crystal_size_mid 0.050
_exptl_crystal_size_min 0.010
_refine_diff_density_max 0.947
_refine_diff_density_min -0.353
_refine_diff_density_rms 0.097
_refine_ls_extinction_method none
_refine_ls_goodness_of_fit_ref 1.047
_refine_ls_hydrogen_treatment constr
_refine_ls_matrix_type full
_refine_ls_number_parameters 591
_refine_ls_number_reflns 8887
_refine_ls_number_restraints 18
_refine_ls_restrained_S_all 1.047
_refine_ls_R_factor_all 0.1545
_refine_ls_R_factor_gt 0.1070
_refine_ls_shift/su_max 0.000
_refine_ls_shift/su_mean 0.000
_refine_ls_structure_factor_coef Fsqd
_refine_ls_weighting_details 'w=1/[\s^2^(Fo^2^)+(0.2000P)^2^] where P=(Fo^2^+2Fc^2^)/3'
_refine_ls_weighting_scheme calc
_refine_ls_wR_factor_gt 0.2918
_refine_ls_wR_factor_ref 0.3180
_reflns_Friedel_coverage 0.000
_reflns_number_gt 4804
_reflns_number_total 8887
_reflns_threshold_expression 'I > 2\s(I)'
_cod_data_source_file c7cc01551h2.cif
_cod_data_source_block 60218m2
_cod_depositor_comments 'Adding full bibliography for 7119857--7119860.cif.'
_cod_database_code 7119859
_shelx_shelxl_version_number 2014/7
_shelx_space_group_comment
;
The symmetry employed for this shelxl refinement is uniquely defined
by the following loop, which should always be used as a source of
symmetry information in preference to the above space-group names.
They are only intended as comments.
;
_shelx_estimated_absorpt_t_min 0.934
_shelx_estimated_absorpt_t_max 0.989

loop_
_space_group_symop_operation_xyz
'x, y, z'
'-x, y+1/2, -z+1/2'
'-x, -y, -z'
'x, -y-1/2, z-1/2'

loop_
_atom_site_label
_atom_site_type_symbol
_atom_site_fract_x
_atom_site_fract_y
_atom_site_fract_z
_atom_site_U_iso_or_equiv
_atom_site_adp_type
_atom_site_occupancy
_atom_site_site_symmetry_order
_atom_site_calc_flag
_atom_site_refinement_flags_posn
_atom_site_refinement_flags_adp
Cl1 Cl 0.76944(13) 0.00489(5) 0.72281(9) 0.0672(4) Uani 1 1 d . .
F4 F 0.9459(3) -0.19143(10) 0.50263(19) 0.0615(8) Uani 1 1 d . .
O3 O 0.9651(3) -0.11391(12) 0.5156(3) 0.0652(10) Uani 1 1 d . U
F5 F 0.8293(3) -0.14799(12) 0.3979(2) 0.0884(11) Uani 1 1 d . .
N3 N 1.0043(4) -0.00925(14) 0.6394(3) 0.0546(11) Uani 1 1 d . .
H43 H 0.9412 -0.0069 0.6609 0.066 Uiso 1 1 calc R U
C5 C 0.9421(4) -0.08156(17) 0.5644(3) 0.0467(12) Uani 1 1 d . U
N4 N 0.6271(3) -0.08957(15) 0.6603(3) 0.0549(11) Uani 1 1 d . .
H44 H 0.6697 -0.0651 0.6792 0.066 Uiso 1 1 calc R U
C7 C 1.0240(4) -0.04496(16) 0.5876(3) 0.0467(11) Uani 1 1 d . .
C8 C 0.7651(4) -0.12075(17) 0.5797(3) 0.0465(12) Uani 1 1 d . .
O4 O 0.7892(3) -0.15535(14) 0.5365(4) 0.0881(14) Uani 1 1 d . .
C10 C 0.8379(4) -0.08362(18) 0.5937(3) 0.0525(12) Uani 1 1 d . .
H45 H 0.8171 -0.0582 0.6244 0.063 Uiso 1 1 calc R U
C11 C 0.6597(4) -0.12376(18) 0.6107(3) 0.0526(13) Uani 1 1 d . .
C12 C 0.5197(4) -0.0992(2) 0.6760(4) 0.0667(16) Uani 1 1 d . .
C13 C 1.1335(4) -0.03633(18) 0.5670(3) 0.0554(13) Uani 1 1 d . .
C44 C 0.5678(4) -0.15678(19) 0.5950(4) 0.0584(14) Uani 1 1 d . .
C15 C 1.0935(5) 0.02160(19) 0.6533(3) 0.0603(14) Uani 1 1 d . .
C16 C 0.4828(5) -0.1405(2) 0.6363(4) 0.0691(16) Uani 1 1 d . .
H46 H 0.4104 -0.1554 0.6370 0.083 Uiso 1 1 calc R U
C17 C 1.1751(5) 0.0046(2) 0.6088(4) 0.0663(16) Uani 1 1 d . .
H47 H 1.2481 0.0189 0.6073 0.080 Uiso 1 1 calc R U
C18 C 0.5593(5) -0.1995(2) 0.5405(5) 0.0766(18) Uani 1 1 d . .
H1 H 0.5087 -0.2218 0.5605 0.115 Uiso 1 1 calc R U
H2 H 0.6392 -0.2124 0.5475 0.115 Uiso 1 1 calc R U
H3 H 0.5245 -0.1923 0.4778 0.115 Uiso 1 1 calc R U
C19 C 1.1938(4) -0.0644(2) 0.5130(4) 0.0689(16) Uani 1 1 d . .
H4 H 1.2530 -0.0458 0.4939 0.103 Uiso 1 1 calc R U
H5 H 1.1348 -0.0758 0.4608 0.103 Uiso 1 1 calc R U
H6 H 1.2336 -0.0901 0.5483 0.103 Uiso 1 1 calc R U
B2 B 0.8821(6) -0.1522(2) 0.4871(5) 0.0614(17) Uani 1 1 d . .
C21 C 1.0940(7) 0.0636(2) 0.7062(4) 0.0813(19) Uani 1 1 d . .
H7 H 1.0120 0.0717 0.7059 0.122 Uiso 1 1 calc R U
H8 H 1.1304 0.0885 0.6804 0.122 Uiso 1 1 calc R U
H9 H 1.1401 0.0582 0.7674 0.122 Uiso 1 1 calc R U
C22 C 0.4636(6) -0.0668(3) 0.7276(4) 0.0859(19) Uani 1 1 d . .
H10 H 0.4894 -0.0743 0.7908 0.129 Uiso 1 1 calc R U
H11 H 0.3766 -0.0692 0.7074 0.129 Uiso 1 1 calc R U
H12 H 0.4880 -0.0356 0.7183 0.129 Uiso 1 1 calc R U
O1 O 0.0068(3) 0.13133(12) 0.9742(2) 0.0551(9) Uani 1 1 d . .
F2 F -0.1229(3) 0.16312(9) 1.04991(18) 0.0603(8) Uani 1 1 d . .
F3 F -0.0093(3) 0.20919(11) 0.98732(19) 0.0671(8) Uani 1 1 d . .
O2 O -0.1718(3) 0.17300(11) 0.8960(2) 0.0533(8) Uani 1 1 d . .
N2 N 0.0128(4) 0.01813(14) 0.8867(3) 0.0536(10) Uani 1 1 d . .
H48 H -0.0530 0.0149 0.8441 0.064 Uiso 1 1 calc R U
C28 C -0.1480(4) 0.09487(17) 0.8719(3) 0.0472(11) Uani 1 1 d . .
H49 H -0.1819 0.0674 0.8446 0.057 Uiso 1 1 calc R U
N1 N -0.3596(3) 0.10291(15) 0.7276(3) 0.0535(10) Uani 1 1 d . .
H50 H -0.3188 0.0779 0.7253 0.064 Uiso 1 1 calc R U
C30 C -0.2123(4) 0.13523(17) 0.8537(3) 0.0456(11) Uani 1 1 d . .
C31 C 0.0412(4) 0.05606(18) 0.9401(3) 0.0511(12) Uani 1 1 d . .
C32 C -0.3220(4) 0.13812(17) 0.7864(3) 0.0487(12) Uani 1 1 d . .
C33 C -0.0346(4) 0.09426(17) 0.9297(3) 0.0455(11) Uani 1 1 d . .
C34 C 0.1012(5) -0.0136(2) 0.9093(4) 0.0654(16) Uani 1 1 d . .
C35 C -0.4692(4) 0.1125(2) 0.6733(4) 0.0644(15) Uani 1 1 d . .
C36 C 0.1523(4) 0.0475(2) 0.9995(3) 0.0585(14) Uani 1 1 d . .
C37 C 0.1874(5) 0.0040(2) 0.9793(4) 0.0702(17) Uani 1 1 d . .
H51 H 0.2590 -0.0110 1.0089 0.084 Uiso 1 1 calc R U
B1 B -0.0733(6) 0.1698(2) 0.9779(4) 0.0551(15) Uani 1 1 d . .
C39 C -0.4999(5) 0.1550(2) 0.6978(4) 0.0697(16) Uani 1 1 d . .
H52 H -0.5720 0.1705 0.6709 0.084 Uiso 1 1 calc R U
C40 C -0.4103(4) 0.17204(19) 0.7676(4) 0.0585(14) Uani 1 1 d . .
C41 C -0.4108(6) 0.2165(2) 0.8137(4) 0.0771(17) Uani 1 1 d . .
H13 H -0.4927 0.2279 0.8023 0.116 Uiso 1 1 calc R U
H14 H -0.3617 0.2385 0.7915 0.116 Uiso 1 1 calc R U
H15 H -0.3782 0.2123 0.8777 0.116 Uiso 1 1 calc R U
C42 C 0.2181(5) 0.0769(2) 1.0730(4) 0.0748(17) Uani 1 1 d . .
H16 H 0.2696 0.0979 1.0508 0.112 Uiso 1 1 calc R U
H17 H 0.2670 0.0579 1.1201 0.112 Uiso 1 1 calc R U
H18 H 0.1611 0.0944 1.0967 0.112 Uiso 1 1 calc R U
C43 C -0.5278(6) 0.0803(2) 0.6038(4) 0.0835(19) Uani 1 1 d . .
H19 H -0.5045 0.0871 0.5490 0.125 Uiso 1 1 calc R U
H20 H -0.6145 0.0831 0.5932 0.125 Uiso 1 1 calc R U
H21 H -0.5035 0.0492 0.6228 0.125 Uiso 1 1 calc R U
N5 N 0.0314(3) 0.24748(13) 0.7409(2) 0.0457(9) Uani 1 1 d . .
C57 C 0.5963(5) 0.1959(2) 0.0802(4) 0.0669(15) Uani 1 1 d . .
H22 H 0.6745 0.2014 0.0690 0.100 Uiso 1 1 calc R U
H23 H 0.5934 0.2101 0.1365 0.100 Uiso 1 1 calc R U
H24 H 0.5340 0.2090 0.0320 0.100 Uiso 1 1 calc R U
C45 C -0.1811(5) 0.3322(2) 0.8177(4) 0.0782(18) Uani 1 1 d . .
H25 H -0.2485 0.3111 0.8090 0.117 Uiso 1 1 calc R U
H26 H -0.2104 0.3626 0.7966 0.117 Uiso 1 1 calc R U
H27 H -0.1403 0.3338 0.8810 0.117 Uiso 1 1 calc R U
C46 C -0.2272(5) 0.1861(2) 0.5740(4) 0.0764(17) Uani 1 1 d . .
H28 H -0.2646 0.2126 0.5398 0.115 Uiso 1 1 calc R U
H29 H -0.2892 0.1657 0.5842 0.115 Uiso 1 1 calc R U
H30 H -0.1784 0.1699 0.5409 0.115 Uiso 1 1 calc R U
C47 C 0.2093(5) 0.2627(2) 0.6759(4) 0.0806(19) Uani 1 1 d . .
H53 H 0.2565 0.2394 0.7158 0.097 Uiso 1 1 calc R U
H54 H 0.1678 0.2471 0.6203 0.097 Uiso 1 1 calc R U
C58 C 0.5653(6) 0.1193(4) -0.0051(5) 0.098(3) Uani 1 1 d . .
H55 H 0.5052 0.1350 -0.0523 0.118 Uiso 1 1 calc R U
H56 H 0.6428 0.1213 -0.0208 0.118 Uiso 1 1 calc R U
C48 C -0.0372(5) 0.2729(2) 0.7992(4) 0.0793(18) Uani 1 1 d . .
H57 H -0.0988 0.2520 0.8103 0.095 Uiso 1 1 calc R U
H58 H 0.0195 0.2790 0.8573 0.095 Uiso 1 1 calc R U
C49 C -0.1517(5) 0.2012(3) 0.6593(5) 0.094(2) Uani 1 1 d . .
H59 H -0.1146 0.1741 0.6928 0.113 Uiso 1 1 calc R U
H60 H -0.2032 0.2156 0.6934 0.113 Uiso 1 1 calc R U
C63 C 0.0933(6) -0.0571(2) 0.8599(5) 0.0811(19) Uani 1 1 d . .
H31 H 0.0106 -0.0678 0.8442 0.122 Uiso 1 1 calc R U
H32 H 0.1443 -0.0799 0.8972 0.122 Uiso 1 1 calc R U
H33 H 0.1201 -0.0523 0.8058 0.122 Uiso 1 1 calc R U
C50 C 0.2924(5) 0.2969(3) 0.6551(4) 0.0853(19) Uani 1 1 d . .
H34 H 0.2466 0.3209 0.6177 0.128 Uiso 1 1 calc R U
H35 H 0.3452 0.2821 0.6235 0.128 Uiso 1 1 calc R U
H36 H 0.3401 0.3103 0.7103 0.128 Uiso 1 1 calc R U
C51 C 0.0920(5) 0.2081(2) 0.7903(4) 0.0832(19) Uani 1 1 d . .
H61 H 0.0310 0.1907 0.8109 0.100 Uiso 1 1 calc R U
H62 H 0.1185 0.1885 0.7474 0.100 Uiso 1 1 calc R U
C52 C -0.0561(5) 0.2336(2) 0.6544(4) 0.0708(16) Uani 1 1 d . .
H63 H -0.0943 0.2616 0.6250 0.085 Uiso 1 1 calc R U
H64 H -0.0098 0.2202 0.6154 0.085 Uiso 1 1 calc R U
C53 C 0.1179(5) 0.2815(2) 0.7184(4) 0.0782(18) Uani 1 1 d . .
H65 H 0.0711 0.3047 0.6783 0.094 Uiso 1 1 calc R U
H66 H 0.1598 0.2971 0.7738 0.094 Uiso 1 1 calc R U
C54 C 0.1938(6) 0.2138(3) 0.8666(4) 0.102(3) Uani 1 1 d . .
H67 H 0.1663 0.2294 0.9141 0.123 Uiso 1 1 calc R U
H68 H 0.2524 0.2340 0.8492 0.123 Uiso 1 1 calc R U
C59 C 0.5762(7) 0.1453(3) 0.0852(5) 0.107(3) Uani 1 1 d . .
H69 H 0.5023 0.1402 0.1047 0.129 Uiso 1 1 calc R U
H70 H 0.6432 0.1320 0.1308 0.129 Uiso 1 1 calc R U
C55 C 0.2551(6) 0.1713(3) 0.9034(5) 0.097(2) Uani 1 1 d . .
H37 H 0.1966 0.1495 0.9149 0.145 Uiso 1 1 calc R U
H38 H 0.3145 0.1780 0.9589 0.145 Uiso 1 1 calc R U
H39 H 0.2949 0.1581 0.8607 0.145 Uiso 1 1 calc R U
C60 C 0.5179(7) 0.0443(4) -0.0991(7) 0.135(4) Uani 1 1 d . .
H71 H 0.5855 0.0500 -0.1257 0.162 Uiso 1 1 calc R U
H72 H 0.5161 0.0114 -0.0856 0.162 Uiso 1 1 calc R U
C61 C 0.5348(7) 0.0754(3) -0.0043(6) 0.102(2) Uani 1 1 d . .
H73 H 0.4587 0.0739 0.0134 0.122 Uiso 1 1 calc R U
H74 H 0.5959 0.0601 0.0429 0.122 Uiso 1 1 calc R U
C56 C -0.0961(6) 0.3159(3) 0.7670(4) 0.090(2) Uani 1 1 d . .
H75 H -0.1398 0.3121 0.7040 0.108 Uiso 1 1 calc R U
H76 H -0.0343 0.3395 0.7696 0.108 Uiso 1 1 calc R U
C62 C 0.4091(10) 0.0574(6) -0.1590(6) 0.211(8) Uani 1 1 d . .
H40 H 0.4153 0.0533 -0.2200 0.316 Uiso 1 1 calc R U
H41 H 0.3930 0.0895 -0.1493 0.316 Uiso 1 1 calc R U
H42 H 0.3440 0.0386 -0.1489 0.316 Uiso 1 1 calc R U

loop_
_atom_site_aniso_label
_atom_site_aniso_U_11
_atom_site_aniso_U_22
_atom_site_aniso_U_33
_atom_site_aniso_U_23
_atom_site_aniso_U_13
_atom_site_aniso_U_12
Cl1 0.0621(8) 0.0661(9) 0.0747(9) -0.0146(7) 0.0196(7) -0.0056(7)
F4 0.0553(17) 0.0614(19) 0.0689(18) -0.0020(14) 0.0174(14) 0.0053(14)
O3 0.0386(18) 0.058(2) 0.105(3) -0.028(2) 0.0296(18) -0.0065(16)
F5 0.069(2) 0.083(2) 0.096(2) 0.0276(19) -0.0115(19) -0.0227(18)
N3 0.047(2) 0.064(3) 0.052(2) 0.002(2) 0.0119(19) -0.018(2)
C5 0.030(2) 0.053(3) 0.053(3) 0.010(2) 0.002(2) -0.003(2)
N4 0.034(2) 0.069(3) 0.061(2) 0.000(2) 0.0110(18) -0.0063(19)
C7 0.029(2) 0.054(3) 0.052(3) 0.002(2) 0.0008(19) -0.006(2)
C8 0.027(2) 0.051(3) 0.056(3) 0.008(2) 0.003(2) -0.004(2)
O4 0.055(2) 0.066(3) 0.157(4) -0.042(3) 0.050(3) -0.0197(19)
C10 0.039(3) 0.061(3) 0.058(3) -0.010(2) 0.014(2) -0.011(2)
C11 0.026(2) 0.064(3) 0.061(3) 0.015(3) -0.001(2) -0.005(2)
C12 0.033(3) 0.099(5) 0.066(3) 0.013(3) 0.008(2) -0.004(3)
C13 0.032(2) 0.067(4) 0.064(3) 0.014(3) 0.007(2) -0.010(2)
C44 0.028(2) 0.068(4) 0.075(3) 0.019(3) 0.004(2) -0.007(2)
C15 0.056(3) 0.064(3) 0.058(3) 0.003(3) 0.007(3) -0.025(3)
C16 0.032(3) 0.090(5) 0.082(4) 0.023(3) 0.009(3) -0.008(3)
C17 0.046(3) 0.078(4) 0.065(3) 0.020(3) -0.003(3) -0.027(3)
C18 0.035(3) 0.068(4) 0.117(5) 0.023(4) 0.004(3) -0.013(3)
C19 0.028(2) 0.087(4) 0.092(4) 0.014(3) 0.018(3) -0.001(3)
B2 0.047(3) 0.046(4) 0.093(5) -0.007(3) 0.019(3) -0.002(3)
C21 0.099(5) 0.076(4) 0.068(4) -0.007(3) 0.019(3) -0.040(4)
C22 0.054(3) 0.132(6) 0.079(4) 0.001(4) 0.030(3) 0.005(4)
O1 0.0439(19) 0.062(2) 0.0543(19) -0.0069(17) 0.0033(15) -0.0008(16)
F2 0.0603(18) 0.0627(18) 0.0594(17) -0.0026(13) 0.0182(14) 0.0040(14)
F3 0.0649(19) 0.0653(19) 0.0687(18) -0.0066(15) 0.0126(15) -0.0108(16)
O2 0.0505(19) 0.050(2) 0.0582(19) -0.0053(16) 0.0107(16) 0.0050(16)
N2 0.040(2) 0.058(3) 0.067(3) 0.012(2) 0.023(2) 0.009(2)
C28 0.039(3) 0.049(3) 0.054(3) 0.002(2) 0.013(2) -0.002(2)
N1 0.036(2) 0.061(3) 0.059(2) 0.008(2) 0.0053(18) -0.0036(19)
C30 0.036(2) 0.053(3) 0.051(3) 0.002(2) 0.015(2) 0.003(2)
C31 0.040(3) 0.063(3) 0.053(3) 0.008(2) 0.016(2) 0.007(2)
C32 0.033(2) 0.060(3) 0.053(3) 0.009(2) 0.010(2) 0.004(2)
C33 0.036(2) 0.055(3) 0.047(2) 0.005(2) 0.014(2) 0.001(2)
C34 0.054(3) 0.062(4) 0.092(4) 0.033(3) 0.040(3) 0.018(3)
C35 0.037(3) 0.081(4) 0.069(3) 0.021(3) 0.000(3) -0.009(3)
C36 0.037(3) 0.078(4) 0.063(3) 0.022(3) 0.016(2) 0.004(3)
C37 0.041(3) 0.086(5) 0.090(4) 0.039(3) 0.028(3) 0.016(3)
B1 0.058(4) 0.054(4) 0.050(3) -0.005(3) 0.009(3) -0.003(3)
C39 0.034(3) 0.086(5) 0.085(4) 0.023(3) 0.008(3) 0.006(3)
C40 0.042(3) 0.067(4) 0.068(3) 0.012(3) 0.016(3) 0.012(3)
C41 0.062(4) 0.086(5) 0.082(4) 0.020(3) 0.018(3) 0.024(3)
C42 0.046(3) 0.102(5) 0.069(4) 0.019(3) 0.000(3) 0.009(3)
C43 0.055(3) 0.102(5) 0.076(4) 0.016(3) -0.014(3) -0.021(3)
N5 0.039(2) 0.061(3) 0.0381(19) -0.0019(17) 0.0106(16) -0.0026(19)
C57 0.035(3) 0.073(4) 0.094(4) 0.007(3) 0.020(3) 0.004(3)
C45 0.050(3) 0.083(4) 0.095(4) -0.019(3) 0.007(3) 0.021(3)
C46 0.044(3) 0.088(4) 0.095(4) -0.020(3) 0.013(3) -0.005(3)
C47 0.043(3) 0.113(5) 0.089(4) 0.028(4) 0.023(3) 0.010(3)
C58 0.052(4) 0.164(8) 0.085(5) 0.034(5) 0.030(3) 0.038(5)
C48 0.052(3) 0.099(5) 0.081(4) -0.031(4) 0.006(3) 0.008(3)
C49 0.038(3) 0.103(5) 0.131(6) -0.035(4) 0.001(3) -0.001(3)
C63 0.069(4) 0.065(4) 0.121(5) 0.017(4) 0.046(4) 0.022(3)
C50 0.053(3) 0.116(5) 0.088(4) 0.020(4) 0.021(3) -0.006(4)
C51 0.046(3) 0.112(5) 0.095(4) 0.041(4) 0.024(3) 0.024(3)
C52 0.047(3) 0.094(4) 0.073(4) -0.018(3) 0.019(3) 0.001(3)
C53 0.046(3) 0.112(5) 0.076(4) 0.003(4) 0.015(3) 0.003(3)
C54 0.051(4) 0.179(8) 0.076(4) 0.028(5) 0.013(3) 0.024(4)
C59 0.073(5) 0.161(8) 0.089(5) 0.005(5) 0.022(4) 0.033(5)
C55 0.049(3) 0.124(6) 0.112(5) 0.043(5) 0.012(4) 0.021(4)
C60 0.070(5) 0.200(10) 0.139(8) 0.079(8) 0.035(5) 0.030(6)
C61 0.064(4) 0.134(8) 0.117(6) 0.018(6) 0.042(4) 0.017(5)
C56 0.062(4) 0.125(6) 0.080(4) -0.013(4) 0.013(3) 0.024(4)
C62 0.114(8) 0.42(2) 0.099(6) -0.061(10) 0.034(6) -0.136(12)

loop_
_atom_type_symbol
_atom_type_description
_atom_type_scat_dispersion_real
_atom_type_scat_dispersion_imag
_atom_type_scat_source
C C 0.0181 0.0091 'International Tables Vol C Tables 4.2.6.8 and 6.1.1.4'
H H 0.0000 0.0000 'International Tables Vol C Tables 4.2.6.8 and 6.1.1.4'
B B 0.0090 0.0039 'International Tables Vol C Tables 4.2.6.8 and 6.1.1.4'
N N 0.0311 0.0180 'International Tables Vol C Tables 4.2.6.8 and 6.1.1.4'
F F 0.0727 0.0534 'International Tables Vol C Tables 4.2.6.8 and 6.1.1.4'
O O 0.0492 0.0322 'International Tables Vol C Tables 4.2.6.8 and 6.1.1.4'
Cl Cl 0.3639 0.7018 'International Tables Vol C Tables 4.2.6.8 and 6.1.1.4'

loop_
_geom_angle_atom_site_label_1
_geom_angle_atom_site_label_2
_geom_angle_atom_site_label_3
_geom_angle
C5 O3 B2 121.6(4)
C15 N3 C7 111.7(4)
C15 N3 H43 124.2
C7 N3 H43 124.2
O3 C5 C10 119.2(4)
O3 C5 C7 119.0(4)
C10 C5 C7 121.9(5)
C12 N4 C11 110.1(5)
C12 N4 H44 124.9
C11 N4 H44 124.9
N3 C7 C13 106.9(4)
N3 C7 C5 121.7(4)
C13 C7 C5 131.4(5)
O4 C8 C10 120.4(4)
O4 C8 C11 116.5(4)
C10 C8 C11 123.1(5)
C8 O4 B2 120.4(4)
C8 C10 C5 122.3(5)
C8 C10 H45 118.8
C5 C10 H45 118.8
N4 C11 C44 107.1(4)
N4 C11 C8 121.7(4)
C44 C11 C8 131.0(5)
N4 C12 C16 107.3(5)
N4 C12 C22 120.5(6)
C16 C12 C22 132.2(5)
C17 C13 C7 105.9(5)
C17 C13 C19 126.2(5)
C7 C13 C19 127.9(5)
C16 C44 C11 105.9(5)
C16 C44 C18 126.6(5)
C11 C44 C18 127.4(5)
N3 C15 C17 105.6(5)
N3 C15 C21 122.8(5)
C17 C15 C21 131.6(5)
C12 C16 C44 109.5(5)
C12 C16 H46 125.2
C44 C16 H46 125.2
C13 C17 C15 110.0(5)
C13 C17 H47 125.0
C15 C17 H47 125.0
C44 C18 H1 109.5
C44 C18 H2 109.5
H1 C18 H2 109.5
C44 C18 H3 109.5
H1 C18 H3 109.5
H2 C18 H3 109.5
C13 C19 H4 109.5
C13 C19 H5 109.5
H4 C19 H5 109.5
C13 C19 H6 109.5
H4 C19 H6 109.5
H5 C19 H6 109.5
F4 B2 F5 109.8(5)
F4 B2 O3 108.1(5)
F5 B2 O3 109.1(5)
F4 B2 O4 106.8(5)
F5 B2 O4 109.6(5)
O3 B2 O4 113.4(5)
C15 C21 H7 109.5
C15 C21 H8 109.5
H7 C21 H8 109.5
C15 C21 H9 109.5
H7 C21 H9 109.5
H8 C21 H9 109.5
C12 C22 H10 109.5
C12 C22 H11 109.5
H10 C22 H11 109.5
C12 C22 H12 109.5
H10 C22 H12 109.5
H11 C22 H12 109.5
C33 O1 B1 120.5(4)
C30 O2 B1 118.6(4)
C34 N2 C31 110.3(5)
C34 N2 H48 124.9
C31 N2 H48 124.9
C30 C28 C33 120.8(5)
C30 C28 H49 119.6
C33 C28 H49 119.6
C35 N1 C32 110.2(5)
C35 N1 H50 124.9
C32 N1 H50 124.9
O2 C30 C28 120.8(4)
O2 C30 C32 117.1(4)
C28 C30 C32 122.1(4)
N2 C31 C36 107.0(4)
N2 C31 C33 121.8(4)
C36 C31 C33 131.2(5)
N1 C32 C40 107.6(4)
N1 C32 C30 121.0(4)
C40 C32 C30 131.3(5)
O1 C33 C28 119.3(4)
O1 C33 C31 117.7(4)
C28 C33 C31 122.9(5)
N2 C34 C37 107.2(5)
N2 C34 C63 120.8(6)
C37 C34 C63 132.1(5)
N1 C35 C39 106.3(5)
N1 C35 C43 120.6(6)
C39 C35 C43 133.1(5)
C37 C36 C31 106.5(5)
C37 C36 C42 125.8(5)
C31 C36 C42 127.6(5)
C34 C37 C36 109.1(5)
C34 C37 H51 125.5
C36 C37 H51 125.5
F3 B1 F2 110.9(4)
F3 B1 O1 108.9(5)
F2 B1 O1 108.3(4)
F3 B1 O2 108.6(4)
F2 B1 O2 108.4(5)
O1 B1 O2 111.7(4)
C35 C39 C40 110.3(5)
C35 C39 H52 124.8
C40 C39 H52 124.8
C39 C40 C32 105.5(5)
C39 C40 C41 126.7(5)
C32 C40 C41 127.7(5)
C40 C41 H13 109.5
C40 C41 H14 109.5
H13 C41 H14 109.5
C40 C41 H15 109.5
H13 C41 H15 109.5
H14 C41 H15 109.5
C36 C42 H16 109.5
C36 C42 H17 109.5
H16 C42 H17 109.5
C36 C42 H18 109.5
H16 C42 H18 109.5
H17 C42 H18 109.5
C35 C43 H19 109.5
C35 C43 H20 109.5
H19 C43 H20 109.5
C35 C43 H21 109.5
H19 C43 H21 109.5
H20 C43 H21 109.5
C51 N5 C53 112.6(4)
C51 N5 C52 112.2(5)
C53 N5 C52 107.6(4)
C51 N5 C48 108.7(4)
C53 N5 C48 106.7(4)
C52 N5 C48 108.9(4)
C59 C57 H22 109.5
C59 C57 H23 109.5
H22 C57 H23 109.5
C59 C57 H24 109.5
H22 C57 H24 109.5
H23 C57 H24 109.5
C56 C45 H25 109.5
C56 C45 H26 109.5
H25 C45 H26 109.5
C56 C45 H27 109.5
H25 C45 H27 109.5
H26 C45 H27 109.5
C49 C46 H28 109.5
C49 C46 H29 109.5
H28 C46 H29 109.5
C49 C46 H30 109.5
H28 C46 H30 109.5
H29 C46 H30 109.5
C50 C47 C53 114.9(6)
C50 C47 H53 108.5
C53 C47 H53 108.5
C50 C47 H54 108.5
C53 C47 H54 108.5
H53 C47 H54 107.5
C61 C58 C59 114.7(7)
C61 C58 H55 108.6
C59 C58 H55 108.6
C61 C58 H56 108.6
C59 C58 H56 108.6
H55 C58 H56 107.6
C56 C48 N5 118.7(6)
C56 C48 H57 107.6
N5 C48 H57 107.6
C56 C48 H58 107.6
N5 C48 H58 107.6
H57 C48 H58 107.1
C46 C49 C52 115.7(7)
C46 C49 H59 108.4
C52 C49 H59 108.4
C46 C49 H60 108.4
C52 C49 H60 108.4
H59 C49 H60 107.4
C34 C63 H31 109.5
C34 C63 H32 109.5
H31 C63 H32 109.5
C34 C63 H33 109.5
H31 C63 H33 109.5
H32 C63 H33 109.5
C47 C50 H34 109.5
C47 C50 H35 109.5
H34 C50 H35 109.5
C47 C50 H36 109.5
H34 C50 H36 109.5
H35 C50 H36 109.5
C54 C51 N5 121.3(7)
C54 C51 H61 107.0
N5 C51 H61 107.0
C54 C51 H62 107.0
N5 C51 H62 107.0
H61 C51 H62 106.8
C49 C52 N5 117.8(5)
C49 C52 H63 107.8
N5 C52 H63 107.8
C49 C52 H64 107.8
N5 C52 H64 107.8
H63 C52 H64 107.2
C47 C53 N5 116.4(5)
C47 C53 H65 108.2
N5 C53 H65 108.2
C47 C53 H66 108.2
N5 C53 H66 108.2
H65 C53 H66 107.3
C51 C54 C55 115.5(7)
C51 C54 H67 108.4
C55 C54 H67 108.4
C51 C54 H68 108.4
C55 C54 H68 108.4
H67 C54 H68 107.5
C57 C59 C58 114.1(7)
C57 C59 H69 108.7
C58 C59 H69 108.7
C57 C59 H70 108.7
C58 C59 H70 108.7
H69 C59 H70 107.6
C54 C55 H37 109.5
C54 C55 H38 109.5
H37 C55 H38 109.5
C54 C55 H39 109.5
H37 C55 H39 109.5
H38 C55 H39 109.5
C62 C60 C61 108.1(9)
C62 C60 H71 110.1
C61 C60 H71 110.1
C62 C60 H72 110.1
C61 C60 H72 110.1
H71 C60 H72 108.4
C58 C61 C60 118.7(7)
C58 C61 H73 107.6
C60 C61 H73 107.6
C58 C61 H74 107.6
C60 C61 H74 107.6
H73 C61 H74 107.1
C48 C56 C45 114.1(6)
C48 C56 H75 108.7
C45 C56 H75 108.7
C48 C56 H76 108.7
C45 C56 H76 108.7
H75 C56 H76 107.6
C60 C62 H40 109.5
C60 C62 H41 109.5
H40 C62 H41 109.5
C60 C62 H42 109.5
H40 C62 H42 109.5
H41 C62 H42 109.5

loop_
_geom_bond_atom_site_label_1
_geom_bond_atom_site_label_2
_geom_bond_distance
F4 B2 1.358(7)
O3 C5 1.286(6)
O3 B2 1.472(7)
F5 B2 1.375(8)
N3 C15 1.351(6)
N3 C7 1.378(6)
N3 H43 0.8800
C5 C10 1.396(7)
C5 C7 1.419(6)
N4 C12 1.358(7)
N4 C11 1.378(7)
N4 H44 0.8800
C7 C13 1.409(7)
C8 O4 1.288(6)
C8 C10 1.362(7)
C8 C11 1.425(7)
O4 B2 1.478(8)
C10 H45 0.9500
C11 C44 1.415(7)
C12 C16 1.378(9)
C12 C22 1.497(9)
C13 C17 1.394(8)
C13 C19 1.475(8)
C44 C16 1.392(8)
C44 C18 1.506(9)
C15 C17 1.399(8)
C15 C21 1.482(8)
C16 H46 0.9500
C17 H47 0.9500
C18 H1 0.9800
C18 H2 0.9800
C18 H3 0.9800
C19 H4 0.9800
C19 H5 0.9800
C19 H6 0.9800
C21 H7 0.9800
C21 H8 0.9800
C21 H9 0.9800
C22 H10 0.9800
C22 H11 0.9800
C22 H12 0.9800
O1 C33 1.314(6)
O1 B1 1.474(7)
F2 B1 1.400(7)
F3 B1 1.360(7)
O2 C30 1.315(6)
O2 B1 1.484(7)
N2 C34 1.363(6)
N2 C31 1.380(6)
N2 H48 0.8800
C28 C30 1.390(7)
C28 C33 1.393(6)
C28 H49 0.9500
N1 C35 1.365(6)
N1 C32 1.377(6)
N1 H50 0.8800
C30 C32 1.431(6)
C31 C36 1.405(7)
C31 C33 1.408(7)
C32 C40 1.405(7)
C34 C37 1.379(9)
C34 C63 1.482(9)
C35 C39 1.379(9)
C35 C43 1.468(8)
C36 C37 1.400(8)
C36 C42 1.482(8)
C37 H51 0.9500
C39 C40 1.392(8)
C39 H52 0.9500
C40 C41 1.491(8)
C41 H13 0.9800
C41 H14 0.9800
C41 H15 0.9800
C42 H16 0.9800
C42 H17 0.9800
C42 H18 0.9800
C43 H19 0.9800
C43 H20 0.9800
C43 H21 0.9800
N5 C51 1.466(7)
N5 C53 1.516(7)
N5 C52 1.523(7)
N5 C48 1.546(7)
C57 C59 1.509(10)
C57 H22 0.9800
C57 H23 0.9800
C57 H24 0.9800
C45 C56 1.491(9)
C45 H25 0.9800
C45 H26 0.9800
C45 H27 0.9800
C46 C49 1.463(9)
C46 H28 0.9800
C46 H29 0.9800
C46 H30 0.9800
C47 C50 1.484(9)
C47 C53 1.491(9)
C47 H53 0.9900
C47 H54 0.9900
C58 C61 1.336(11)
C58 C59 1.579(11)
C58 H55 0.9900
C58 H56 0.9900
C48 C56 1.461(9)
C48 H57 0.9900
C48 H58 0.9900
C49 C52 1.476(9)
C49 H59 0.9900
C49 H60 0.9900
C63 H31 0.9800
C63 H32 0.9800
C63 H33 0.9800
C50 H34 0.9800
C50 H35 0.9800
C50 H36 0.9800
C51 C54 1.456(9)
C51 H61 0.9900
C51 H62 0.9900
C52 H63 0.9900
C52 H64 0.9900
C53 H65 0.9900
C53 H66 0.9900
C54 C55 1.480(10)
C54 H67 0.9900
C54 H68 0.9900
C59 H69 0.9900
C59 H70 0.9900
C55 H37 0.9800
C55 H38 0.9800
C55 H39 0.9800
C60 C62 1.419(14)
C60 C61 1.707(14)
C60 H71 0.9900
C60 H72 0.9900
C61 H73 0.9900
C61 H74 0.9900
C56 H75 0.9900
C56 H76 0.9900
C62 H40 0.9800
C62 H41 0.9800
C62 H42 0.9800

loop_
_geom_hbond_atom_site_label_D
_geom_hbond_atom_site_label_H
_geom_hbond_atom_site_label_A
_geom_hbond_distance_DH
_geom_hbond_distance_HA
_geom_hbond_distance_DA
_geom_hbond_angle_DHA
_geom_hbond_site_symmetry_A
C21 H8 F5 0.98 2.25 3.210(7) 166.7 3_756
C63 H32 F2 0.98 2.61 3.397(7) 137.4 3_557
N3 H43 Cl1 0.88 2.45 3.327(5) 176.4 .
N4 H44 Cl1 0.88 2.37 3.248(5) 174.8 .
C10 H45 Cl1 0.95 2.55 3.500(5) 173.6 .
C21 H8 F5 0.98 2.25 3.210(7) 166.7 3_756
N2 H48 Cl1 0.88 2.43 3.313(5) 177.9 1_455
C28 H49 Cl1 0.95 2.60 3.488(5) 156.4 1_455
N1 H50 Cl1 0.88 2.38 3.253(5) 172.4 1_455
C63 H32 F2 0.98 2.61 3.397(7) 137.4 3_557
C47 H54 F4 0.99 2.61 3.580(8) 167.2 3_656
C48 H58 F4 0.99 2.29 3.177(7) 148.8 2_656
C52 H63 F2 0.99 2.48 3.436(7) 161.6 4_565
C52 H64 F4 0.99 2.31 3.278(6) 165.6 3_656
C54 H67 F3 0.99 2.64 3.369(8) 130.4 .
C56 H75 F2 0.99 2.56 3.375(8) 139.0 4_565

loop_
_geom_torsion_atom_site_label_1
_geom_torsion_atom_site_label_2
_geom_torsion_atom_site_label_3
_geom_torsion_atom_site_label_4
_geom_torsion
B2 O3 C5 C10 2.4(7)
B2 O3 C5 C7 -178.2(5)
C15 N3 C7 C13 0.1(5)
C15 N3 C7 C5 179.9(4)
O3 C5 C7 N3 179.8(4)
C10 C5 C7 N3 -0.8(7)
O3 C5 C7 C13 -0.4(8)
C10 C5 C7 C13 179.0(5)
C10 C8 O4 B2 -11.6(8)
C11 C8 O4 B2 168.1(5)
O4 C8 C10 C5 -1.6(7)
C11 C8 C10 C5 178.7(4)
O3 C5 C10 C8 6.5(7)
C7 C5 C10 C8 -172.9(4)
C12 N4 C11 C44 -0.5(5)
C12 N4 C11 C8 175.7(4)
O4 C8 C11 N4 177.7(5)
C10 C8 C11 N4 -2.6(7)
O4 C8 C11 C44 -7.2(8)
C10 C8 C11 C44 172.5(5)
C11 N4 C12 C16 0.4(6)
C11 N4 C12 C22 -179.0(5)
N3 C7 C13 C17 0.4(5)
C5 C7 C13 C17 -179.4(5)
N3 C7 C13 C19 -179.8(5)
C5 C7 C13 C19 0.4(9)
N4 C11 C44 C16 0.3(5)
C8 C11 C44 C16 -175.3(5)
N4 C11 C44 C18 177.0(5)
C8 C11 C44 C18 1.4(9)
C7 N3 C15 C17 -0.6(5)
C7 N3 C15 C21 179.5(5)
N4 C12 C16 C44 -0.2(6)
C22 C12 C16 C44 179.1(6)
C11 C44 C16 C12 -0.1(6)
C18 C44 C16 C12 -176.8(5)
C7 C13 C17 C15 -0.8(6)
C19 C13 C17 C15 179.4(5)
N3 C15 C17 C13 0.9(6)
C21 C15 C17 C13 -179.2(6)
C5 O3 B2 F4 -132.2(5)
C5 O3 B2 F5 108.4(6)
C5 O3 B2 O4 -14.1(8)
C8 O4 B2 F4 137.7(5)
C8 O4 B2 F5 -103.4(6)
C8 O4 B2 O3 18.8(8)
B1 O2 C30 C28 -15.0(6)
B1 O2 C30 C32 167.4(4)
C33 C28 C30 O2 -5.6(7)
C33 C28 C30 C32 171.9(4)
C34 N2 C31 C36 -0.5(5)
C34 N2 C31 C33 179.1(4)
C35 N1 C32 C40 -1.3(6)
C35 N1 C32 C30 176.6(4)
O2 C30 C32 N1 167.5(4)
C28 C30 C32 N1 -10.1(7)
O2 C30 C32 C40 -15.2(8)
C28 C30 C32 C40 167.3(5)
B1 O1 C33 C28 12.8(6)
B1 O1 C33 C31 -170.1(4)
C30 C28 C33 O1 6.9(7)
C30 C28 C33 C31 -170.1(4)
N2 C31 C33 O1 -170.2(4)
C36 C31 C33 O1 9.3(8)
N2 C31 C33 C28 6.8(7)
C36 C31 C33 C28 -173.7(5)
C31 N2 C34 C37 0.7(6)
C31 N2 C34 C63 -178.4(5)
C32 N1 C35 C39 1.0(6)
C32 N1 C35 C43 179.2(5)
N2 C31 C36 C37 0.1(5)
C33 C31 C36 C37 -179.5(5)
N2 C31 C36 C42 -176.7(5)
C33 C31 C36 C42 3.7(9)
N2 C34 C37 C36 -0.7(6)
C63 C34 C37 C36 178.3(5)
C31 C36 C37 C34 0.4(6)
C42 C36 C37 C34 177.2(5)
C33 O1 B1 F3 -150.9(4)
C33 O1 B1 F2 88.4(5)
C33 O1 B1 O2 -30.9(6)
C30 O2 B1 F3 151.8(4)
C30 O2 B1 F2 -87.6(5)
C30 O2 B1 O1 31.7(6)
N1 C35 C39 C40 -0.3(6)
C43 C35 C39 C40 -178.2(6)
C35 C39 C40 C32 -0.4(6)
C35 C39 C40 C41 -178.9(5)
N1 C32 C40 C39 1.0(6)
C30 C32 C40 C39 -176.6(5)
N1 C32 C40 C41 179.5(5)
C30 C32 C40 C41 1.9(9)
C51 N5 C48 C56 174.6(6)
C53 N5 C48 C56 52.9(7)
C52 N5 C48 C56 -63.0(7)
C53 N5 C51 C54 47.5(7)
C52 N5 C51 C54 169.1(5)
C48 N5 C51 C54 -70.4(7)
C46 C49 C52 N5 -175.1(5)
C51 N5 C52 C49 57.0(7)
C53 N5 C52 C49 -178.6(5)
C48 N5 C52 C49 -63.4(7)
C50 C47 C53 N5 -179.9(5)
C51 N5 C53 C47 50.3(7)
C52 N5 C53 C47 -73.8(6)
C48 N5 C53 C47 169.5(5)
N5 C51 C54 C55 -172.8(6)
C61 C58 C59 C57 -173.1(6)
C59 C58 C61 C60 178.9(6)
C62 C60 C61 C58 -74.3(10)
N5 C48 C56 C45 167.1(5)
